data_9010538
loop_
_publ_author_name
'Hawthorne, F. C.'
'Oberti, R.'
'Sardone, N.'

_publ_section_title
;
 Sodium at the A site in clinoamphiboles: the effects of composition
 on patterns of order
 Sample: A8 - D167 N.1
;
_journal_name_full 'The Canadian Mineralogist'
_journal_page_first 577
_journal_page_last 593
_journal_volume 34
_journal_year 1996
_chemical_formula_sum 'Al1.84 Ca1.26 F0.36 Fe1.82 H1.64 K0.036 Mg2.34 Na1.446 O23.64 Si7.16 Ti0.02'
_chemical_name_mineral Magnesiokatophorite
_space_group_IT_number 12
_symmetry_space_group_name_Hall '-C 2y'
_symmetry_space_group_name_H-M 'C 1 2/m 1'
_cell_angle_alpha 90
_cell_angle_beta 104.69
_cell_angle_gamma 90
_cell_formula_units_Z 2
_cell_length_a 9.775
_cell_length_b 17.928
_cell_length_c 5.313
_cell_volume 900.648
_database_code_amcsd 0005493
_exptl_crystal_density_diffrn 3.253
_cod_original_formula_sum 'Si7.16 Al1.84 Mg2.34 Fe1.82 Ti.02 Ca1.26 Na1.446 K.036 H1.64 O23.64 F.36'
_cod_database_code 9010538

loop_
_space_group_symop_operation_xyz
x,y,z
1/2+x,1/2+y,z
x,-y,z
1/2+x,1/2-y,z
-x,y,-z
1/2-x,1/2+y,-z
-x,-y,-z
1/2-x,1/2-y,-z

loop_
_atom_site_label
_atom_site_fract_x
_atom_site_fract_y
_atom_site_fract_z
_atom_site_occupancy
_atom_site_U_iso_or_equiv
_atom_site_type_symbol
_atom_site_attached_hydrogens
SiT1 0.28100 0.08650 0.30070 0.79000 0.00608 Si 0
AlT1 0.28100 0.08650 0.30070 0.21000 0.00608 Al 0
SiT2 0.29230 0.17360 0.81340 1.00000 0.00659 Si 0
MgM1 0.00000 0.09030 0.50000 0.68000 0.00773 Mg 0
FeM1 0.00000 0.09030 0.50000 0.32000 0.00773 Fe 0
AlM2 0.00000 0.17820 0.00000 0.50000 0.00709 Al 0
TiM2 0.00000 0.17820 0.00000 0.01000 0.00709 Ti 0
FeM2 0.00000 0.17820 0.00000 0.26000 0.00709 Fe 0
MgM2 0.00000 0.17820 0.00000 0.23000 0.00709 Mg 0
MgM3 0.00000 0.00000 0.00000 0.52000 0.00659 Mg 0
FeM3 0.00000 0.00000 0.00000 0.48000 0.00659 Fe 0
FeM4 0.00000 0.27930 0.50000 0.05000 0.01115 Fe 0
CaM4 0.00000 0.27930 0.50000 0.32000 0.01115 Ca 0
NaM4 0.00000 0.27930 0.50000 0.14000 0.01115 Na 0
FeM4* 0.00000 0.25350 0.50000 0.04000 0.01305 Fe 0
CaM4* 0.00000 0.25350 0.50000 0.31000 0.01305 Ca 0
NaM4* 0.00000 0.25350 0.50000 0.14000 0.01305 Na 0
NaAm 0.04440 0.50000 0.09780 0.17900 0.03926 Na 0
KAm 0.04440 0.50000 0.09780 0.00700 0.03926 K 0
NaA2 0.00000 0.47420 0.00000 0.26400 0.04306 Na 0
KA2 0.00000 0.47420 0.00000 0.01100 0.04306 K 0
H 0.17920 0.00000 0.74480 0.82000 0.01077 H 0
O1 0.10550 0.09140 0.21110 1.00000 0.01089 O 0
O2 0.12010 0.17430 0.74130 1.00000 0.00988 O 0
O-h3 0.10950 0.00000 0.71020 0.82000 0.01102 O 0
F3 0.10950 0.00000 0.71020 0.18000 0.01102 F 0
O4 0.36920 0.25140 0.79330 1.00000 0.01241 O 0
O5 0.35280 0.13910 0.10640 1.00000 0.01279 O 0
O6 0.34280 0.11790 0.60540 1.00000 0.01343 O 0
O7 0.33860 0.00000 0.27860 1.00000 0.01596 O 0

loop_
_cod_changelog_entry_id
_cod_changelog_entry_author
_cod_changelog_entry_date
_cod_changelog_entry_text
1
;cod-tools version 3.8.0
Id: cif_guess_AMCSD_atom_types 9581 2023-05-17 12:35:41Z saulius
;
2023-05-23T09:22:35+03:00
;Derived atom types and hydrogen counts
from atom names that follow the AMCSD naming convention
(Wat == water, O-H == hydroxyl).
;

loop_
_cod_related_entry_id
_cod_related_entry_database
_cod_related_entry_code
1 AMCSD 0005493
